data_7100016
loop_
_publ_author_name
'R. Winpenny'
'F. P. Booy'
'Kirsten Christensen'
'Finn Larsen'
'Gopalan Rajaraman'
G.A.Timco

_publ_section_title
;
Theoretical studies on bi and tetranuclear Ni pivalate complexes
;
_journal_name_full 'Chemical Communications'
_journal_paper_doi 10.1039/b502115d
_journal_year 2005
_chemical_formula_sum 'C40 H78 Ni2 O17'
_chemical_formula_weight 948.44
_chemical_name_common (Ni2(m-H2O)(O2CCMe3)4(HO2CCMe3)4
_space_group_IT_number 61
_symmetry_cell_setting orthorhombic
_symmetry_space_group_name_Hall '-P 2ac 2ab'
_symmetry_space_group_name_H-M 'P b c a'
_cell_angle_alpha 90.000(5)
_cell_angle_beta 90.000(5)
_cell_angle_gamma 90.000(5)
_cell_formula_units_Z 8
_cell_length_a 12.088(5)
_cell_length_b 19.348(5)
_cell_length_c 48.185(5)
_cell_measurement_temperature 150(2)
_cell_volume 11269(6)
_diffrn_ambient_temperature 150(2)
_exptl_crystal_density_diffrn 1.118
_cod_depositor_comments
;
The following automatic conversions were performed:
'_symmetry_cell_setting' value 'Orthorhombic' changed to 'orthorhombic'
according to '/home/saulius/struct/CIF-dictionaries/cif_core.dic'
dictionary named 'cif_core.dic' version 2.4.1 from 2010-06-29.

Automatic conversion script
Id: cif_fix_enum 1527 2010-12-29 10:47:43Z saulius 
;
_cod_database_code 7100016

loop_
_symmetry_equiv_pos_as_xyz
'x, y, z'
'-x+1/2, -y, z+1/2'
'x+1/2, -y+1/2, -z'
'-x, y+1/2, -z+1/2'
'-x, -y, -z'
'x-1/2, y, -z-1/2'
'-x-1/2, y-1/2, z'
'x, -y-1/2, z-1/2'

loop_
_atom_site_label
_atom_site_type_symbol
_atom_site_fract_x
_atom_site_fract_y
_atom_site_fract_z
_atom_site_U_iso_or_equiv
_atom_site_adp_type
_atom_site_occupancy
_atom_site_symmetry_multiplicity
_atom_site_calc_flag
_atom_site_refinement_flags
_atom_site_disorder_assembly
_atom_site_disorder_group
Ni1 Ni 0.08011(3) 0.11226(2) 0.092353(9) 0.04586(13) Uani 1 1 d . . .
Ni2 Ni 0.16549(4) 0.11013(2) 0.159246(8) 0.04298(13) Uani 1 1 d . . .
O3 O 0.1353(2) 0.05227(11) 0.12455(5) 0.0409(5) Uani 1 1 d . . .
H3A H 0.093(3) 0.017(2) 0.1299(8) 0.078(14) Uiso 1 1 d . . .
H3B H 0.192(4) 0.031(2) 0.1185(9) 0.092(16) Uiso 1 1 d . . .
O10 O 0.0370(2) 0.17641(12) 0.15552(5) 0.0563(6) Uani 1 1 d . . .
O11 O -0.04834(19) 0.14911(12) 0.11571(5) 0.0572(6) Uani 1 1 d . . .
O21 O 0.2706(2) 0.17429(11) 0.13811(5) 0.0549(6) Uani 1 1 d . . .
O20 O 0.1737(2) 0.19760(12) 0.09976(5) 0.0572(6) Uani 1 1 d . . .
O30 O 0.06846(18) 0.04623(11) 0.18350(4) 0.0465(5) Uani 1 1 d . . .
O31 O 0.0047(2) -0.02742(13) 0.15166(5) 0.0644(7) Uani 1 1 d . . .
O40 O 0.20106(18) 0.07481(12) 0.06607(5) 0.0520(6) Uani 1 1 d . A .
O41 O 0.2939(2) 0.00794(14) 0.09561(5) 0.0637(7) Uani 1 1 d . A .
O50 O 0.2103(2) 0.16681(12) 0.19454(5) 0.0576(6) Uani 1 1 d . . .
O51 O 0.1001(3) 0.12144(15) 0.22646(6) 0.0784(9) Uani 1 1 d . . .
H51 H 0.0873 0.0936 0.2140 0.118 Uiso 1 1 calc R . .
O60 O 0.0095(2) 0.16752(14) 0.05971(6) 0.0654(7) Uani 1 1 d . . .
O61 O 0.1321(3) 0.1524(2) 0.02648(6) 0.1018(12) Uani 1 1 d . . .
H61 H 0.1492 0.1184 0.0357 0.153 Uiso 1 1 calc R . .
O70 O -0.01851(19) 0.02827(13) 0.08033(5) 0.0564(6) Uani 1 1 d . . .
O71 O -0.1855(2) 0.06395(18) 0.09319(9) 0.0989(12) Uani 1 1 d . . .
H71 H -0.1524 0.1003 0.0959 0.148 Uiso 1 1 calc R . .
O80 O 0.29917(18) 0.04550(11) 0.16850(5) 0.0488(6) Uani 1 1 d . . .
O81 O 0.4424(2) 0.11448(14) 0.15901(7) 0.0786(9) Uani 1 1 d . . .
H81 H 0.3940 0.1381 0.1518 0.118 Uiso 1 1 calc R . .
C10 C -0.0435(3) 0.17934(17) 0.13924(8) 0.0509(9) Uani 1 1 d . . .
C11 C -0.1434(3) 0.22316(19) 0.14751(8) 0.0682(11) Uani 1 1 d D . .
C12 C -0.2360(4) 0.1730(3) 0.15560(11) 0.115(2) Uani 1 1 d D . .
H12A H -0.2534 0.1439 0.1401 0.172 Uiso 1 1 calc R . .
H12B H -0.3006 0.1987 0.1609 0.172 Uiso 1 1 calc R . .
H12C H -0.2122 0.1450 0.1709 0.172 Uiso 1 1 calc R . .
C13 C -0.1149(4) 0.2684(2) 0.17301(10) 0.0998(17) Uani 1 1 d D . .
H13A H -0.0994 0.2393 0.1886 0.150 Uiso 1 1 calc R . .
H13B H -0.1764 0.2979 0.1773 0.150 Uiso 1 1 calc R . .
H13C H -0.0511 0.2962 0.1689 0.150 Uiso 1 1 calc R . .
C14 C -0.1771(6) 0.2682(3) 0.12322(11) 0.211(5) Uani 1 1 d D . .
H14A H -0.1156 0.2965 0.1177 0.316 Uiso 1 1 calc R . .
H14B H -0.2378 0.2973 0.1286 0.316 Uiso 1 1 calc R . .
H14C H -0.1992 0.2395 0.1080 0.316 Uiso 1 1 calc R . .
C20 C 0.2456(3) 0.21261(17) 0.11715(8) 0.0512(8) Uani 1 1 d . . .
C21 C 0.3029(4) 0.2833(2) 0.11523(9) 0.0850(14) Uani 1 1 d D . .
C22 C 0.2262(7) 0.3338(3) 0.13152(16) 0.235(6) Uani 1 1 d D . .
H22A H 0.2135 0.3160 0.1498 0.352 Uiso 1 1 calc R . .
H22B H 0.1569 0.3382 0.1220 0.352 Uiso 1 1 calc R . .
H22C H 0.2611 0.3782 0.1328 0.352 Uiso 1 1 calc R . .
C23 C 0.3096(5) 0.3082(3) 0.08550(10) 0.117(2) Uani 1 1 d D . .
H23A H 0.3434 0.3531 0.0850 0.176 Uiso 1 1 calc R . .
H23B H 0.2365 0.3109 0.0778 0.176 Uiso 1 1 calc R . .
H23C H 0.3532 0.2764 0.0748 0.176 Uiso 1 1 calc R . .
C24 C 0.4148(5) 0.2830(3) 0.12906(13) 0.164(4) Uani 1 1 d D . .
H24A H 0.4073 0.2677 0.1479 0.246 Uiso 1 1 calc R . .
H24B H 0.4451 0.3289 0.1288 0.246 Uiso 1 1 calc R . .
H24C H 0.4634 0.2523 0.1192 0.246 Uiso 1 1 calc R . .
C30 C 0.0116(3) -0.00643(16) 0.17630(8) 0.0477(8) Uani 1 1 d . . .
C31 C -0.0472(3) -0.04687(19) 0.19943(8) 0.0599(10) Uani 1 1 d . . .
C32 C 0.0403(4) -0.0768(3) 0.21889(12) 0.113(2) Uani 1 1 d . . .
H32A H 0.0046 -0.1013 0.2337 0.169 Uiso 1 1 calc R . .
H32B H 0.0842 -0.0399 0.2264 0.169 Uiso 1 1 calc R . .
H32C H 0.0870 -0.1080 0.2088 0.169 Uiso 1 1 calc R . .
C33 C -0.1182(4) 0.0035(3) 0.21660(10) 0.0988(16) Uani 1 1 d . . .
H33A H -0.1667 0.0286 0.2045 0.148 Uiso 1 1 calc R . .
H33B H -0.0709 0.0354 0.2262 0.148 Uiso 1 1 calc R . .
H33C H -0.1613 -0.0220 0.2298 0.148 Uiso 1 1 calc R . .
C34 C -0.1209(5) -0.1030(3) 0.18667(11) 0.121(2) Uani 1 1 d . . .
H34A H -0.0755 -0.1396 0.1795 0.182 Uiso 1 1 calc R . .
H34B H -0.1638 -0.0834 0.1719 0.182 Uiso 1 1 calc R . .
H34C H -0.1697 -0.1210 0.2006 0.182 Uiso 1 1 calc R . .
C40 C 0.2794(3) 0.03377(19) 0.07193(8) 0.0573(9) Uani 1 1 d D . .
C41 C 0.3475(4) 0.0060(3) 0.04662(10) 0.0496(15) Uiso 0.664(8) 1 d PD A 1
C42 C 0.2746(6) -0.0375(4) 0.02791(13) 0.086(3) Uani 0.664(8) 1 d PD A 1
H42A H 0.2165 -0.0093 0.0204 0.129 Uiso 0.664(8) 1 calc PR A 1
H42B H 0.2430 -0.0747 0.0384 0.129 Uiso 0.664(8) 1 calc PR A 1
H42C H 0.3182 -0.0560 0.0130 0.129 Uiso 0.664(8) 1 calc PR A 1
C43 C 0.3931(9) 0.0672(4) 0.0303(2) 0.120(5) Uani 0.664(8) 1 d PD A 1
H43A H 0.3337 0.0900 0.0208 0.180 Uiso 0.664(8) 1 calc PR A 1
H43B H 0.4464 0.0510 0.0170 0.180 Uiso 0.664(8) 1 calc PR A 1
H43C H 0.4280 0.0990 0.0428 0.180 Uiso 0.664(8) 1 calc PR A 1
C44 C 0.4433(11) -0.0383(5) 0.0569(5) 0.107(6) Uani 0.664(8) 1 d PD A 1
H44A H 0.4914 -0.0491 0.0417 0.161 Uiso 0.664(8) 1 calc PR A 1
H44B H 0.4149 -0.0803 0.0648 0.161 Uiso 0.664(8) 1 calc PR A 1
H44C H 0.4839 -0.0133 0.0708 0.161 Uiso 0.664(8) 1 calc PR A 1
C4T C 0.3840(7) 0.0323(6) 0.0532(2) 0.056(3) Uiso 0.336(8) 1 d PD A 2
C45 C 0.4761(11) 0.0803(7) 0.0628(4) 0.128(9) Uani 0.336(8) 1 d PD A 2
H45A H 0.4473 0.1262 0.0650 0.192 Uiso 0.336(8) 1 calc PR A 2
H45B H 0.5342 0.0808 0.0492 0.192 Uiso 0.336(8) 1 calc PR A 2
H45C H 0.5050 0.0643 0.0802 0.192 Uiso 0.336(8) 1 calc PR A 2
C46 C 0.421(2) -0.0430(6) 0.0545(8) 0.082(9) Uani 0.336(8) 1 d PD A 2
H46A H 0.4825 -0.0498 0.0423 0.123 Uiso 0.336(8) 1 calc PR A 2
H46B H 0.3607 -0.0723 0.0488 0.123 Uiso 0.336(8) 1 calc PR A 2
H46C H 0.4419 -0.0543 0.0731 0.123 Uiso 0.336(8) 1 calc PR A 2
C47 C 0.3456(17) 0.0510(14) 0.0241(3) 0.26(3) Uani 0.336(8) 1 d PD A 2
H47A H 0.3851 0.0911 0.0177 0.395 Uiso 0.336(8) 1 calc PR A 2
H47B H 0.2678 0.0607 0.0243 0.395 Uiso 0.336(8) 1 calc PR A 2
H47C H 0.3598 0.0130 0.0117 0.395 Uiso 0.336(8) 1 calc PR A 2
C50 C 0.1749(3) 0.16626(16) 0.21795(8) 0.0472(8) Uani 1 1 d . B .
C51 C 0.2140(3) 0.21845(18) 0.23952(7) 0.0571(9) Uani 1 1 d D . .
C52 C 0.3394(4) 0.2217(4) 0.23935(13) 0.095(3) Uani 0.759(8) 1 d PD B 1
H52A H 0.3689 0.1787 0.2460 0.142 Uiso 0.759(8) 1 calc PR B 1
H52B H 0.3638 0.2586 0.2512 0.142 Uiso 0.759(8) 1 calc PR B 1
H52C H 0.3650 0.2298 0.2208 0.142 Uiso 0.759(8) 1 calc PR B 1
C53 C 0.1668(5) 0.2062(3) 0.26803(10) 0.083(2) Uani 0.759(8) 1 d PD B 1
H53A H 0.1950 0.1635 0.2753 0.125 Uiso 0.759(8) 1 calc PR B 1
H53B H 0.0876 0.2039 0.2669 0.125 Uiso 0.759(8) 1 calc PR B 1
H53C H 0.1878 0.2435 0.2801 0.125 Uiso 0.759(8) 1 calc PR B 1
C54 C 0.1715(6) 0.2913(2) 0.22958(12) 0.089(2) Uani 0.759(8) 1 d PD B 1
H54A H 0.0923 0.2928 0.2309 0.133 Uiso 0.759(8) 1 calc PR B 1
H54B H 0.1934 0.2987 0.2107 0.133 Uiso 0.759(8) 1 calc PR B 1
H54C H 0.2029 0.3266 0.2411 0.133 Uiso 0.759(8) 1 calc PR B 1
C55 C 0.2999(14) 0.1863(5) 0.2600(3) 0.130(11) Uiso 0.241(8) 1 d PD B 2
H55A H 0.3340 0.1468 0.2515 0.195 Uiso 0.241(8) 1 calc PR B 2
H55B H 0.2630 0.1723 0.2767 0.195 Uiso 0.241(8) 1 calc PR B 2
H55C H 0.3555 0.2200 0.2643 0.195 Uiso 0.241(8) 1 calc PR B 2
C56 C 0.2702(14) 0.2758(6) 0.22402(17) 0.085(7) Uiso 0.241(8) 1 d PD B 2
H56A H 0.3313 0.2574 0.2136 0.128 Uiso 0.241(8) 1 calc PR B 2
H56B H 0.2969 0.3096 0.2370 0.128 Uiso 0.241(8) 1 calc PR B 2
H56C H 0.2185 0.2971 0.2116 0.128 Uiso 0.241(8) 1 calc PR B 2
C57 C 0.1182(8) 0.2448(8) 0.2570(3) 0.119(10) Uiso 0.241(8) 1 d PD B 2
H57A H 0.0852 0.2069 0.2668 0.178 Uiso 0.241(8) 1 calc PR B 2
H57B H 0.0639 0.2658 0.2452 0.178 Uiso 0.241(8) 1 calc PR B 2
H57C H 0.1449 0.2784 0.2701 0.178 Uiso 0.241(8) 1 calc PR B 2
C60 C 0.0403(3) 0.17997(19) 0.03669(8) 0.0596(10) Uani 1 1 d . . .
C61 C -0.0222(4) 0.2273(2) 0.01689(9) 0.0712(11) Uani 1 1 d . . .
C62 C 0.0590(5) 0.2675(3) -0.00083(15) 0.154(3) Uani 1 1 d . . .
H62A H 0.0990 0.2995 0.0106 0.232 Uiso 1 1 calc R . .
H62B H 0.0195 0.2924 -0.0149 0.232 Uiso 1 1 calc R . .
H62C H 0.1100 0.2360 -0.0094 0.232 Uiso 1 1 calc R . .
C63 C -0.0979(5) 0.2751(3) 0.03301(11) 0.117(2) Uani 1 1 d . . .
H63A H -0.1468 0.2481 0.0444 0.175 Uiso 1 1 calc R . .
H63B H -0.1405 0.3025 0.0203 0.175 Uiso 1 1 calc R . .
H63C H -0.0543 0.3049 0.0446 0.175 Uiso 1 1 calc R . .
C64 C -0.0908(6) 0.1815(4) -0.00171(13) 0.145(3) Uani 1 1 d . . .
H64A H -0.0433 0.1496 -0.0112 0.218 Uiso 1 1 calc R . .
H64B H -0.1295 0.2094 -0.0150 0.218 Uiso 1 1 calc R . .
H64C H -0.1432 0.1563 0.0093 0.218 Uiso 1 1 calc R . .
C70 C -0.1172(3) 0.0184(2) 0.08189(8) 0.0630(10) Uani 1 1 d . C .
C71 C -0.1731(3) -0.0465(2) 0.07114(8) 0.0736(12) Uani 1 1 d D . .
C72 C -0.2763(5) -0.0649(3) 0.08922(15) 0.112(3) Uani 0.797(9) 1 d PD C 1
H72A H -0.3234 -0.0251 0.0908 0.168 Uiso 0.797(9) 1 calc PR C 1
H72B H -0.2525 -0.0789 0.1074 0.168 Uiso 0.797(9) 1 calc PR C 1
H72C H -0.3164 -0.1020 0.0806 0.168 Uiso 0.797(9) 1 calc PR C 1
C73 C -0.2128(8) -0.0309(4) 0.04232(12) 0.157(5) Uani 0.797(9) 1 d PD C 1
H73A H -0.1506 -0.0281 0.0300 0.236 Uiso 0.797(9) 1 calc PR C 1
H73B H -0.2516 0.0124 0.0423 0.236 Uiso 0.797(9) 1 calc PR C 1
H73C H -0.2617 -0.0670 0.0362 0.236 Uiso 0.797(9) 1 calc PR C 1
C74 C -0.0965(6) -0.1084(3) 0.07245(19) 0.134(4) Uani 0.797(9) 1 d PD C 1
H74A H -0.0338 -0.1007 0.0606 0.201 Uiso 0.797(9) 1 calc PR C 1
H74B H -0.1354 -0.1489 0.0664 0.201 Uiso 0.797(9) 1 calc PR C 1
H74C H -0.0716 -0.1149 0.0912 0.201 Uiso 0.797(9) 1 calc PR C 1
C75 C -0.1049(12) -0.0734(8) 0.0459(3) 0.074(7) Uiso 0.203(9) 1 d PD C 2
H75A H -0.0894 -0.0357 0.0336 0.111 Uiso 0.203(9) 1 calc PR C 2
H75B H -0.1467 -0.1081 0.0363 0.111 Uiso 0.203(9) 1 calc PR C 2
H75C H -0.0366 -0.0929 0.0524 0.111 Uiso 0.203(9) 1 calc PR C 2
C76 C -0.2872(10) -0.0264(5) 0.0605(5) 0.146(15) Uiso 0.203(9) 1 d PD C 2
H76A H -0.2816 0.0149 0.0495 0.218 Uiso 0.203(9) 1 calc PR C 2
H76B H -0.3357 -0.0183 0.0759 0.218 Uiso 0.203(9) 1 calc PR C 2
H76C H -0.3164 -0.0631 0.0492 0.218 Uiso 0.203(9) 1 calc PR C 2
C77 C -0.180(2) -0.1031(6) 0.0927(3) 0.21(2) Uiso 0.203(9) 1 d PD C 2
H77A H -0.2462 -0.0971 0.1035 0.315 Uiso 0.203(9) 1 calc PR C 2
H77B H -0.1167 -0.1009 0.1046 0.315 Uiso 0.203(9) 1 calc PR C 2
H77C H -0.1823 -0.1472 0.0836 0.315 Uiso 0.203(9) 1 calc PR C 2
C80 C 0.3984(3) 0.05558(18) 0.16826(8) 0.0536(9) Uani 1 1 d . . .
C81 C 0.4822(3) 0.00371(18) 0.17859(8) 0.0592(10) Uani 1 1 d D . .
C82 C 0.4240(3) -0.05751(19) 0.19194(9) 0.0772(12) Uani 1 1 d D . .
H82A H 0.3799 -0.0417 0.2072 0.116 Uiso 1 1 calc R . .
H82B H 0.4781 -0.0900 0.1985 0.116 Uiso 1 1 calc R . .
H82C H 0.3772 -0.0795 0.1785 0.116 Uiso 1 1 calc R . .
C83 C 0.5580(3) 0.0393(2) 0.19989(9) 0.0867(14) Uani 1 1 d D . .
H83A H 0.5939 0.0781 0.1914 0.130 Uiso 1 1 calc R . .
H83B H 0.6128 0.0070 0.2063 0.130 Uiso 1 1 calc R . .
H83C H 0.5146 0.0549 0.2154 0.130 Uiso 1 1 calc R . .
C84 C 0.5494(4) -0.0204(2) 0.15327(10) 0.0989(16) Uani 1 1 d D . .
H84A H 0.5012 -0.0432 0.1404 0.148 Uiso 1 1 calc R . .
H84B H 0.6060 -0.0519 0.1592 0.148 Uiso 1 1 calc R . .
H84C H 0.5828 0.0189 0.1445 0.148 Uiso 1 1 calc R . .

loop_
_atom_site_aniso_label
_atom_site_aniso_U_11
_atom_site_aniso_U_22
_atom_site_aniso_U_33
_atom_site_aniso_U_23
_atom_site_aniso_U_13
_atom_site_aniso_U_12
Ni1 0.0453(2) 0.0511(2) 0.0412(2) 0.0022(2) 0.00238(19) 0.01149(19)
Ni2 0.0539(2) 0.0364(2) 0.0386(2) 0.00263(18) 0.00486(19) -0.00463(19)
O3 0.0429(12) 0.0390(12) 0.0407(13) 0.0001(10) 0.0050(10) 0.0020(11)
O10 0.0650(16) 0.0499(14) 0.0541(16) 0.0018(12) 0.0094(13) 0.0123(12)
O11 0.0507(14) 0.0613(15) 0.0595(16) -0.0090(13) 0.0034(12) 0.0133(12)
O21 0.0641(15) 0.0459(13) 0.0547(15) 0.0118(12) 0.0092(12) -0.0103(11)
O20 0.0687(16) 0.0516(14) 0.0513(15) 0.0113(12) 0.0078(13) 0.0013(12)
O30 0.0524(13) 0.0449(12) 0.0422(13) 0.0003(10) 0.0062(10) -0.0125(10)
O31 0.0803(18) 0.0578(15) 0.0549(16) -0.0072(13) 0.0037(14) -0.0236(13)
O40 0.0480(13) 0.0655(15) 0.0424(13) 0.0055(12) 0.0064(11) 0.0187(12)
O41 0.0628(16) 0.0746(17) 0.0538(16) 0.0149(14) 0.0121(13) 0.0252(14)
O50 0.0753(17) 0.0490(13) 0.0484(15) -0.0015(12) 0.0069(13) -0.0188(12)
O51 0.103(2) 0.082(2) 0.0508(16) -0.0108(14) 0.0180(16) -0.0429(17)
O60 0.0650(16) 0.0793(18) 0.0519(16) 0.0115(14) -0.0009(13) 0.0229(14)
O61 0.112(3) 0.134(3) 0.0594(19) 0.0272(19) 0.0231(18) 0.065(2)
O70 0.0467(14) 0.0709(16) 0.0515(15) -0.0120(12) -0.0048(11) 0.0092(12)
O71 0.0533(16) 0.100(2) 0.143(3) -0.052(2) 0.0075(18) 0.0083(16)
O80 0.0466(13) 0.0481(13) 0.0519(14) 0.0061(11) -0.0067(11) -0.0097(11)
O81 0.0564(16) 0.0620(17) 0.117(3) 0.0265(17) -0.0032(16) -0.0156(14)
C10 0.059(2) 0.0399(17) 0.054(2) 0.0078(17) 0.0232(19) 0.0100(16)
C11 0.075(3) 0.067(2) 0.062(3) 0.010(2) 0.021(2) 0.033(2)
C12 0.064(3) 0.135(5) 0.146(5) -0.041(4) 0.043(3) -0.007(3)
C13 0.095(3) 0.074(3) 0.131(5) -0.045(3) 0.044(3) 0.007(3)
C14 0.293(10) 0.222(8) 0.117(5) 0.077(5) 0.079(6) 0.216(8)
C20 0.060(2) 0.0417(18) 0.052(2) 0.0054(17) 0.0115(19) -0.0019(16)
C21 0.113(4) 0.060(3) 0.082(3) 0.031(2) 0.002(3) -0.026(3)
C22 0.371(14) 0.046(3) 0.287(11) -0.023(5) 0.182(11) -0.016(5)
C23 0.135(5) 0.110(4) 0.107(4) 0.060(4) -0.006(4) -0.045(4)
C24 0.178(6) 0.132(5) 0.182(7) 0.086(5) -0.082(6) -0.107(5)
C30 0.0481(19) 0.0380(17) 0.057(2) 0.0057(17) -0.0001(17) -0.0027(15)
C31 0.063(2) 0.057(2) 0.060(2) 0.0104(19) 0.0022(19) -0.0190(18)
C32 0.112(4) 0.106(4) 0.120(5) 0.074(4) -0.006(4) -0.003(3)
C33 0.085(3) 0.123(4) 0.089(4) -0.002(3) 0.034(3) -0.029(3)
C34 0.162(5) 0.115(4) 0.087(4) 0.006(3) 0.015(4) -0.099(4)
C40 0.049(2) 0.061(2) 0.062(3) 0.004(2) 0.0121(18) 0.0095(18)
C42 0.121(6) 0.085(5) 0.051(4) -0.011(4) 0.017(4) 0.014(5)
C43 0.128(10) 0.079(5) 0.153(12) 0.034(6) 0.082(8) -0.001(6)
C44 0.063(7) 0.152(13) 0.106(11) -0.003(10) 0.015(7) 0.047(7)
C45 0.109(14) 0.082(10) 0.19(2) 0.035(12) 0.097(15) 0.018(10)
C46 0.072(13) 0.076(14) 0.10(2) 0.006(13) 0.053(12) 0.007(10)
C47 0.15(2) 0.58(8) 0.061(12) 0.11(3) 0.071(14) 0.24(4)
C50 0.0518(19) 0.0416(17) 0.048(2) 0.0000(16) -0.0025(17) 0.0015(15)
C51 0.064(2) 0.059(2) 0.049(2) -0.0068(18) -0.0065(18) -0.0047(18)
C52 0.071(4) 0.128(6) 0.084(5) -0.033(4) -0.014(3) -0.023(4)
C53 0.122(5) 0.081(4) 0.047(3) -0.015(3) 0.000(3) -0.035(4)
C54 0.149(7) 0.048(3) 0.068(4) -0.011(3) -0.008(4) 0.010(3)
C60 0.071(3) 0.057(2) 0.050(2) -0.0036(19) -0.001(2) 0.0117(19)
C61 0.080(3) 0.077(3) 0.056(3) 0.014(2) -0.010(2) 0.018(2)
C62 0.127(5) 0.159(6) 0.176(7) 0.110(6) 0.026(5) 0.046(5)
C63 0.145(5) 0.116(4) 0.090(4) 0.020(3) -0.001(4) 0.070(4)
C64 0.150(6) 0.175(6) 0.111(5) -0.023(5) -0.068(4) 0.044(5)
C70 0.058(2) 0.075(3) 0.056(2) -0.005(2) -0.0052(19) 0.009(2)
C71 0.060(2) 0.084(3) 0.076(3) -0.021(2) -0.009(2) 0.000(2)
C72 0.108(6) 0.091(5) 0.137(7) 0.014(4) 0.012(5) -0.015(4)
C73 0.239(12) 0.162(8) 0.070(5) 0.034(5) -0.061(6) -0.104(8)
C74 0.112(6) 0.090(5) 0.200(11) -0.046(6) -0.026(6) 0.029(4)
C80 0.062(2) 0.0466(19) 0.052(2) -0.0007(17) 0.0050(18) -0.0081(17)
C81 0.055(2) 0.051(2) 0.072(3) 0.0003(19) 0.0024(19) 0.0025(17)
C82 0.079(3) 0.060(2) 0.092(3) 0.015(2) -0.010(2) 0.006(2)
C83 0.073(3) 0.089(3) 0.098(4) 0.006(3) -0.022(3) -0.001(2)
C84 0.103(4) 0.085(3) 0.109(4) 0.002(3) 0.033(3) 0.026(3)

loop_
_geom_bond_atom_site_label_1
_geom_bond_atom_site_label_2
_geom_bond_distance
_geom_bond_site_symmetry_2
_geom_bond_publ_flag
Ni1 O20 2.033(3) . yes
Ni1 O11 2.046(2) . yes
Ni1 O3 2.049(2) . yes
Ni1 O40 2.066(2) . yes
Ni1 O60 2.085(2) . yes
Ni1 O70 2.097(3) . yes
Ni2 O10 2.022(3) . yes
Ni2 O3 2.045(2) . yes
Ni2 O21 2.048(2) . yes
Ni2 O30 2.066(2) . yes
Ni2 O80 2.091(2) . yes
Ni2 O50 2.095(2) . yes
O10 C10 1.250(4) . yes
O11 C10 1.277(4) . yes
O21 C20 1.289(4) . yes
O20 C20 1.242(4) . yes
O30 C30 1.277(4) . yes
O31 C30 1.258(4) . yes
O40 C40 1.267(4) . yes
O41 C40 1.258(4) . yes
O50 C50 1.206(4) . yes
O51 C50 1.318(4) . yes
O60 C60 1.195(4) . yes
O61 C60 1.326(5) . yes
O70 C70 1.211(4) . yes
O71 C70 1.324(5) . yes
O80 C80 1.215(4) . yes
O81 C80 1.334(4) . yes
C10 C11 1.529(5) . yes
C11 C14 1.516(5) . yes
C11 C12 1.532(5) . yes
C11 C13 1.548(5) . yes
C20 C21 1.535(5) . yes
C21 C24 1.509(6) . yes
C21 C23 1.514(5) . yes
C21 C22 1.558(6) . yes
C30 C31 1.536(5) . yes
C31 C32 1.527(6) . yes
C31 C34 1.533(6) . yes
C31 C33 1.540(6) . yes
C40 C4T 1.555(8) . yes
C40 C41 1.567(6) . yes
C41 C42 1.515(6) . yes
C41 C44 1.523(7) . yes
C41 C43 1.525(6) . yes
C4T C47 1.520(8) . yes
C4T C45 1.523(8) . yes
C4T C46 1.524(8) . yes
C50 C51 1.524(5) . yes
C51 C53 1.506(5) . yes
C51 C56 1.501(8) . yes
C51 C52 1.518(5) . yes
C51 C57 1.520(8) . yes
C51 C55 1.561(8) . yes
C51 C54 1.574(5) . yes
C60 C61 1.523(5) . yes
C61 C64 1.509(7) . yes
C61 C62 1.516(7) . yes
C61 C63 1.515(6) . yes
C70 C71 1.517(6) . yes
C71 C73 1.500(6) . yes
C71 C74 1.516(6) . yes
C71 C77 1.511(9) . yes
C71 C76 1.523(9) . yes
C71 C75 1.557(8) . yes
C71 C72 1.563(6) . yes
C80 C81 1.511(5) . yes
C81 C82 1.521(4) . yes
C81 C84 1.538(5) . yes
C81 C83 1.538(5) . yes
